data_7003861
loop_
_publ_author_name
'Hahn, F. Ekkehardt'
'Birkmann, Birgit'
'Pape, Tania'

_publ_section_title
;
 Self-assembly reactions with a bis(benzene-o-dithiolato) ligand
;
_journal_issue 16
_journal_name_full 'Dalton Transactions'
_journal_page_first 2100
_journal_page_last 2102
_journal_paper_doi 10.1039/b800666k
_journal_year 2008
_chemical_formula_sum 'C176 H142 As4 N6 O8 S12 Ti2'
_chemical_formula_weight 3249.16
_chemical_name_systematic
;
?
;
_space_group_IT_number 14
_symmetry_cell_setting monoclinic
_symmetry_space_group_name_Hall '-P 2yn'
_symmetry_space_group_name_H-M 'P 1 21/n 1'
_atom_sites_solution_hydrogens geom
_atom_sites_solution_primary direct
_atom_sites_solution_secondary difmap
_audit_creation_method SHELXL-97
_cell_angle_alpha 90.00
_cell_angle_beta 104.625(2)
_cell_angle_gamma 90.00
_cell_formula_units_Z 2
_cell_length_a 19.4830(8)
_cell_length_b 13.8938(6)
_cell_length_c 28.3429(11)
_cell_measurement_reflns_used 900
_cell_measurement_temperature 153(2)
_cell_measurement_theta_max 75
_cell_measurement_theta_min 1
_cell_volume 7423.6(5)
_computing_cell_refinement 'SAINT (Bruker AXS, 2000)'
_computing_data_collection 'SMART (Bruker AXS, 2000)'
_computing_data_reduction 'SAINT,SADABS (Bruker AXS, 2000)'
_computing_molecular_graphics
;
ORTEP3,L.J. Farrugia, J. Appl. Cryst. (1997) 30, 565
;
_computing_structure_refinement 'SHELXL-97 (Sheldrick, 1997)'
_computing_structure_solution 'SHELXS-97 (Sheldrick, 1990)'
_diffrn_ambient_temperature 153(2)
_diffrn_detector_area_resol_mean 80
_diffrn_measured_fraction_theta_full 0.991
_diffrn_measured_fraction_theta_max 0.991
_diffrn_measurement_device_type 'CCD area detector'
_diffrn_measurement_method 'Omega and Phi scans'
_diffrn_radiation_monochromator 'goebel mirror'
_diffrn_radiation_source 'rotating anode'
_diffrn_radiation_type CuK\a
_diffrn_radiation_wavelength 1.54178
_diffrn_reflns_av_R_equivalents 0.0638
_diffrn_reflns_av_sigmaI/netI 0.0853
_diffrn_reflns_limit_h_max 22
_diffrn_reflns_limit_h_min -19
_diffrn_reflns_limit_k_max 16
_diffrn_reflns_limit_k_min -16
_diffrn_reflns_limit_l_max 33
_diffrn_reflns_limit_l_min -32
_diffrn_reflns_number 40787
_diffrn_reflns_theta_full 65.00
_diffrn_reflns_theta_max 65.00
_diffrn_reflns_theta_min 3.16
_exptl_absorpt_coefficient_mu 3.987
_exptl_absorpt_correction_T_max 0.8256
_exptl_absorpt_correction_T_min 0.2790
_exptl_absorpt_correction_type multi-scan
_exptl_absorpt_process_details
;
Corrections were done with the SADABS program, utilizing the none merged
raw data obtained from the integration process. Integration and final cell
refinement were done with SAINT.

SADABS reports Maximum and minimum
effective transmission: 1.000000 0.577419

;
_exptl_crystal_colour red
_exptl_crystal_density_diffrn 1.454
_exptl_crystal_density_method 'not measured'
_exptl_crystal_description 'transparent plates'
_exptl_crystal_F_000 3344
_exptl_crystal_size_max 0.43
_exptl_crystal_size_mid 0.17
_exptl_crystal_size_min 0.05
_refine_diff_density_max 1.155
_refine_diff_density_min -0.713
_refine_diff_density_rms 0.109
_refine_ls_extinction_method none
_refine_ls_goodness_of_fit_ref 0.979
_refine_ls_hydrogen_treatment noref
_refine_ls_matrix_type full
_refine_ls_number_parameters 939
_refine_ls_number_reflns 12508
_refine_ls_number_restraints 0
_refine_ls_restrained_S_all 0.979
_refine_ls_R_factor_all 0.0909
_refine_ls_R_factor_gt 0.0589
_refine_ls_shift/su_max 0.001
_refine_ls_shift/su_mean 0.000
_refine_ls_structure_factor_coef Fsqd
_refine_ls_weighting_details 'calc w=1/[\s^2^(Fo^2^)+(0.0977P)^2^+0.0000P] where P=(Fo^2^+2Fc^2^)/3'
_refine_ls_weighting_scheme calc
_refine_ls_wR_factor_gt 0.1593
_refine_ls_wR_factor_ref 0.1702
_reflns_number_gt 7902
_reflns_number_total 12508
_reflns_threshold_expression >2sigma(I)
_cod_data_source_file b800666k.txt
_cod_data_source_block 2
_cod_original_sg_symbol_H-M P2(1)/n
_cod_database_code 7003861

loop_
_symmetry_equiv_pos_as_xyz
'x, y, z'
'-x+1/2, y+1/2, -z+1/2'
'-x, -y, -z'
'x-1/2, -y-1/2, z-1/2'

loop_
_atom_site_label
_atom_site_type_symbol
_atom_site_fract_x
_atom_site_fract_y
_atom_site_fract_z
_atom_site_U_iso_or_equiv
_atom_site_adp_type
_atom_site_occupancy
_atom_site_symmetry_multiplicity
_atom_site_calc_flag
_atom_site_refinement_flags
_atom_site_disorder_assembly
_atom_site_disorder_group
Ti1 Ti 0.09241(5) 0.94710(7) 0.29715(3) 0.0235(2) Uani 1 1 d . . .
S1 S 0.14085(7) 0.81900(10) 0.25733(5) 0.0318(3) Uani 1 1 d . . .
S2 S 0.06041(7) 0.81073(9) 0.34038(5) 0.0303(3) Uani 1 1 d . . .
S3 S 0.18403(7) 1.04886(10) 0.27947(5) 0.0319(3) Uani 1 1 d . . .
S4 S 0.15548(7) 0.99058(9) 0.37893(5) 0.0261(3) Uani 1 1 d . . .
S5 S 0.00509(7) 0.96618(10) 0.22015(5) 0.0300(3) Uani 1 1 d . . .
S6 S 0.00950(6) 1.05155(9) 0.32185(4) 0.0251(3) Uani 1 1 d . . .
N1 N 0.0884(3) 0.6841(3) 0.43085(16) 0.0358(12) Uani 1 1 d . . .
H1 H 0.1002 0.7390 0.4196 0.043 Uiso 1 1 calc R . .
N2 N 0.1098(3) 1.1119(4) 0.45430(18) 0.0598(16) Uani 1 1 d . . .
H2 H 0.0968 1.0758 0.4280 0.072 Uiso 1 1 calc R . .
N3 N -0.1053(2) 1.1291(3) 0.36660(16) 0.0334(11) Uani 1 1 d . . .
H3 H -0.0731 1.0848 0.3666 0.040 Uiso 1 1 calc R . .
O1 O 0.0773(3) 0.5254(3) 0.41604(16) 0.0568(13) Uani 1 1 d . . .
O2 O 0.1830(2) 1.2335(3) 0.48642(15) 0.0583(13) Uani 1 1 d . . .
O3 O -0.17136(19) 1.2482(3) 0.32413(13) 0.0351(9) Uani 1 1 d . . .
C1 C 0.1353(3) 0.7105(4) 0.28812(18) 0.0254(12) Uani 1 1 d . . .
C2 C 0.1052(2) 0.7078(4) 0.32859(18) 0.0248(12) Uani 1 1 d . . .
C3 C 0.1082(3) 0.6208(4) 0.35503(18) 0.0265(12) Uani 1 1 d . . .
C4 C 0.1359(3) 0.5388(4) 0.3382(2) 0.0314(13) Uani 1 1 d . . .
H4 H 0.1379 0.4801 0.3557 0.038 Uiso 1 1 calc R . .
C5 C 0.1607(3) 0.5411(4) 0.2965(2) 0.0366(14) Uani 1 1 d . . .
H5 H 0.1770 0.4837 0.2848 0.044 Uiso 1 1 calc R . .
C6 C 0.1618(3) 0.6265(4) 0.27213(19) 0.0327(13) Uani 1 1 d . . .
H6 H 0.1805 0.6283 0.2443 0.039 Uiso 1 1 calc R . .
C7 C 0.0878(3) 0.6074(4) 0.4023(2) 0.0325(13) Uani 1 1 d . . .
C8 C 0.0724(3) 0.6886(4) 0.4770(2) 0.0412(15) Uani 1 1 d . . .
C9 C 0.0283(3) 0.6305(4) 0.4916(2) 0.0379(14) Uani 1 1 d . . .
H9 H 0.0099 0.5768 0.4716 0.045 Uiso 1 1 calc R . .
C10 C 0.0070(3) 0.6434(4) 0.5349(2) 0.0396(15) Uani 1 1 d . . .
H10 H -0.0272 0.6018 0.5427 0.047 Uiso 1 1 calc R . .
C11 C 0.0365(3) 0.7171(5) 0.5659(2) 0.0481(17) Uani 1 1 d . . .
H11 H 0.0204 0.7281 0.5944 0.058 Uiso 1 1 calc R . .
C12 C 0.0908(3) 0.7773(4) 0.5560(2) 0.0414(15) Uani 1 1 d . . .
C13 C 0.1112(3) 0.7613(4) 0.5116(2) 0.0379(14) Uani 1 1 d . . .
C14 C 0.1646(4) 0.8221(5) 0.5013(3) 0.0545(18) Uani 1 1 d . . .
H14 H 0.1784 0.8129 0.4718 0.065 Uiso 1 1 calc R . .
C15 C 0.1955(3) 0.8906(6) 0.5315(2) 0.065(2) Uani 1 1 d . . .
H15 H 0.2303 0.9305 0.5232 0.078 Uiso 1 1 calc R . .
C16 C 0.1988(2) 1.1325(4) 0.32734(19) 0.0273(12) Uani 1 1 d . . .
C17 C 0.1816(2) 1.1105(4) 0.37176(19) 0.0281(12) Uani 1 1 d . . .
C18 C 0.1867(3) 1.1827(4) 0.4075(2) 0.0329(13) Uani 1 1 d . . .
C19 C 0.2132(3) 1.2718(4) 0.3995(2) 0.0420(15) Uani 1 1 d . . .
H19 H 0.2171 1.3207 0.4234 0.050 Uiso 1 1 calc R . .
C20 C 0.2343(3) 1.2915(4) 0.3574(2) 0.0443(16) Uani 1 1 d . . .
H20 H 0.2541 1.3525 0.3533 0.053 Uiso 1 1 calc R . .
C21 C 0.2265(3) 1.2227(4) 0.3214(2) 0.0364(14) Uani 1 1 d . . .
H21 H 0.2402 1.2370 0.2923 0.044 Uiso 1 1 calc R . .
C22 C 0.1613(3) 1.1758(4) 0.4539(2) 0.0374(14) Uani 1 1 d . . .
C23 C 0.0719(4) 1.0932(6) 0.4920(3) 0.064(2) Uani 1 1 d . . .
C24 C 0.0738(3) 1.1486(5) 0.5276(2) 0.0516(17) Uani 1 1 d . . .
H24 H 0.1037 1.2036 0.5319 0.062 Uiso 1 1 calc R . .
C25 C 0.0321(4) 1.1303(5) 0.5615(2) 0.0516(18) Uani 1 1 d . . .
H25 H 0.0346 1.1733 0.5880 0.062 Uiso 1 1 calc R . .
C26 C 0.0213(4) 1.0096(6) 0.4827(3) 0.067(2) Uani 1 1 d . . .
C27 C 0.0081(5) 0.9422(6) 0.4432(3) 0.085(3) Uani 1 1 d . . .
H27 H 0.0318 0.9531 0.4182 0.102 Uiso 1 1 calc R . .
C28 C -0.0619(3) 1.0463(4) 0.22664(19) 0.0280(12) Uani 1 1 d . . .
C29 C -0.0629(2) 1.0814(3) 0.27336(18) 0.0231(11) Uani 1 1 d . . .
C30 C -0.1194(3) 1.1408(4) 0.27791(18) 0.0248(12) Uani 1 1 d . . .
C31 C -0.1715(3) 1.1659(4) 0.2362(2) 0.0326(13) Uani 1 1 d . . .
H31 H -0.2090 1.2076 0.2389 0.039 Uiso 1 1 calc R . .
C32 C -0.1695(3) 1.1311(4) 0.19090(19) 0.0344(13) Uani 1 1 d . . .
H32 H -0.2058 1.1483 0.1629 0.041 Uiso 1 1 calc R . .
C33 C -0.1153(3) 1.0717(4) 0.18619(19) 0.0320(13) Uani 1 1 d . . .
H33 H -0.1144 1.0477 0.1549 0.038 Uiso 1 1 calc R . .
C34 C -0.1329(3) 1.1781(4) 0.32466(19) 0.0264(12) Uani 1 1 d . . .
C35 C -0.1261(3) 1.1461(5) 0.4112(2) 0.0390(15) Uani 1 1 d . . .
C36 C -0.1770(3) 1.0950(5) 0.4238(2) 0.060(2) Uani 1 1 d . . .
H36 H -0.2016 1.0473 0.4019 0.071 Uiso 1 1 calc R . .
As1 As 0.63894(3) 0.98280(4) 0.23244(2) 0.02787(17) Uani 1 1 d . . .
C41 C 0.7302(3) 0.9321(4) 0.26423(19) 0.0276(12) Uani 1 1 d . . .
C42 C 0.7800(3) 0.9115(4) 0.2390(2) 0.0324(13) Uani 1 1 d . . .
H42 H 0.7688 0.9192 0.2046 0.039 Uiso 1 1 calc R . .
C43 C 0.8470(3) 0.8793(4) 0.2640(2) 0.0344(14) Uani 1 1 d . . .
H43 H 0.8816 0.8649 0.2467 0.041 Uiso 1 1 calc R . .
C44 C 0.8626(3) 0.8685(4) 0.3131(2) 0.0392(15) Uani 1 1 d . . .
H44 H 0.9087 0.8477 0.3301 0.047 Uiso 1 1 calc R . .
C45 C 0.8129(3) 0.8870(4) 0.3389(2) 0.0432(15) Uani 1 1 d . . .
H45 H 0.8241 0.8780 0.3733 0.052 Uiso 1 1 calc R . .
C46 C 0.7455(3) 0.9193(4) 0.3138(2) 0.0380(14) Uani 1 1 d . . .
H46 H 0.7105 0.9323 0.3309 0.046 Uiso 1 1 calc R . .
C47 C 0.6212(3) 1.0888(4) 0.27070(19) 0.0297(13) Uani 1 1 d . . .
C48 C 0.5507(3) 1.1163(4) 0.2656(2) 0.0419(15) Uani 1 1 d . . .
H48 H 0.5130 1.0824 0.2443 0.050 Uiso 1 1 calc R . .
C49 C 0.5371(3) 1.1942(5) 0.2923(2) 0.0494(17) Uani 1 1 d . . .
H49 H 0.4897 1.2162 0.2882 0.059 Uiso 1 1 calc R . .
C50 C 0.5913(3) 1.2397(4) 0.3247(2) 0.0461(16) Uani 1 1 d . . .
H50 H 0.5809 1.2908 0.3441 0.055 Uiso 1 1 calc R . .
C51 C 0.6611(3) 1.2125(4) 0.3297(2) 0.0441(16) Uani 1 1 d . . .
H51 H 0.6986 1.2451 0.3519 0.053 Uiso 1 1 calc R . .
C52 C 0.6756(3) 1.1375(4) 0.3019(2) 0.0341(13) Uani 1 1 d . . .
H52 H 0.7233 1.1193 0.3044 0.041 Uiso 1 1 calc R . .
C53 C 0.5641(3) 0.8923(4) 0.23015(19) 0.0272(12) Uani 1 1 d . . .
C54 C 0.5134(3) 0.8745(4) 0.1882(2) 0.0329(13) Uani 1 1 d . . .
H54 H 0.5150 0.9056 0.1587 0.039 Uiso 1 1 calc R . .
C55 C 0.4596(3) 0.8106(4) 0.1893(2) 0.0385(14) Uani 1 1 d . . .
H55 H 0.4249 0.7959 0.1601 0.046 Uiso 1 1 calc R . .
C56 C 0.4556(3) 0.7677(4) 0.2323(2) 0.0393(15) Uani 1 1 d . . .
H56 H 0.4178 0.7249 0.2329 0.047 Uiso 1 1 calc R . .
C57 C 0.5062(3) 0.7873(4) 0.2740(2) 0.0423(15) Uani 1 1 d . . .
H57 H 0.5035 0.7579 0.3037 0.051 Uiso 1 1 calc R . .
C58 C 0.5614(3) 0.8490(4) 0.2737(2) 0.0391(15) Uani 1 1 d . . .
H58 H 0.5969 0.8617 0.3028 0.047 Uiso 1 1 calc R . .
C59 C 0.6395(3) 1.0263(4) 0.1688(2) 0.0317(13) Uani 1 1 d . . .
C60 C 0.6480(3) 0.9616(4) 0.1336(2) 0.0394(15) Uani 1 1 d . . .
H60 H 0.6513 0.8945 0.1404 0.047 Uiso 1 1 calc R . .
C61 C 0.6517(3) 0.9957(5) 0.0885(2) 0.0471(17) Uani 1 1 d . . .
H61 H 0.6581 0.9518 0.0643 0.057 Uiso 1 1 calc R . .
C62 C 0.6462(3) 1.0912(5) 0.0784(2) 0.0449(16) Uani 1 1 d . . .
H62 H 0.6492 1.1140 0.0474 0.054 Uiso 1 1 calc R . .
C63 C 0.6362(4) 1.1544(4) 0.1128(2) 0.0486(17) Uani 1 1 d . . .
H63 H 0.6318 1.2211 0.1052 0.058 Uiso 1 1 calc R . .
C64 C 0.6326(3) 1.1237(4) 0.1582(2) 0.0412(15) Uani 1 1 d . . .
H64 H 0.6254 1.1684 0.1819 0.049 Uiso 1 1 calc R . .
As2 As 0.93028(3) 0.17420(5) 0.03669(2) 0.03788(19) Uani 1 1 d . . .
C71 C 0.9022(3) 0.2871(4) 0.0668(2) 0.0370(14) Uani 1 1 d . . .
C72 C 0.8313(3) 0.3074(5) 0.0605(2) 0.0471(16) Uani 1 1 d . . .
H72 H 0.7961 0.2616 0.0460 0.056 Uiso 1 1 calc R . .
C73 C 0.8120(4) 0.3957(5) 0.0757(2) 0.0536(18) Uani 1 1 d . . .
H73 H 0.7634 0.4121 0.0705 0.064 Uiso 1 1 calc R . .
C74 C 0.8642(4) 0.4601(5) 0.0987(3) 0.0567(19) Uani 1 1 d . . .
H74 H 0.8511 0.5199 0.1101 0.068 Uiso 1 1 calc R . .
C75 C 0.9347(4) 0.4381(5) 0.1051(2) 0.0546(18) Uani 1 1 d . . .
H75 H 0.9698 0.4834 0.1205 0.066 Uiso 1 1 calc R . .
C76 C 0.9554(4) 0.3511(4) 0.0894(2) 0.0472(16) Uani 1 1 d . . .
H76 H 1.0041 0.3356 0.0939 0.057 Uiso 1 1 calc R . .
C77 C 1.0256(3) 0.1423(4) 0.0711(2) 0.0406(15) Uani 1 1 d . . .
C78 C 1.0790(3) 0.1477(5) 0.0485(2) 0.0562(19) Uani 1 1 d . . .
H78 H 1.0696 0.1620 0.0146 0.067 Uiso 1 1 calc R . .
C79 C 1.1484(4) 0.1318(6) 0.0762(3) 0.072(2) Uani 1 1 d . . .
H79 H 1.1865 0.1355 0.0610 0.086 Uiso 1 1 calc R . .
C80 C 1.1621(4) 0.1108(6) 0.1251(3) 0.073(2) Uani 1 1 d . . .
H80 H 1.2095 0.1002 0.1434 0.088 Uiso 1 1 calc R . .
C81 C 1.1075(4) 0.1051(5) 0.1476(3) 0.062(2) Uani 1 1 d . . .
H81 H 1.1172 0.0905 0.1814 0.074 Uiso 1 1 calc R . .
C82 C 1.0385(3) 0.1208(5) 0.1211(2) 0.0483(17) Uani 1 1 d . . .
H82 H 1.0005 0.1172 0.1364 0.058 Uiso 1 1 calc R . .
C83 C 0.8679(3) 0.0663(4) 0.0353(2) 0.0409(15) Uani 1 1 d . . .
C84 C 0.8940(4) -0.0194(5) 0.0603(2) 0.0485(17) Uani 1 1 d . . .
H84 H 0.9417 -0.0242 0.0793 0.058 Uiso 1 1 calc R . .
C85 C 0.8467(4) -0.0977(5) 0.0559(3) 0.0584(19) Uani 1 1 d . . .
H85 H 0.8620 -0.1566 0.0723 0.070 Uiso 1 1 calc R . .
C86 C 0.7786(4) -0.0884(5) 0.0280(3) 0.0592(19) Uani 1 1 d . . .
H86 H 0.7469 -0.1412 0.0255 0.071 Uiso 1 1 calc R . .
C87 C 0.7553(4) -0.0058(5) 0.0038(3) 0.0550(18) Uani 1 1 d . . .
H87 H 0.7079 -0.0018 -0.0156 0.066 Uiso 1 1 calc R . .
C88 C 0.7994(3) 0.0721(5) 0.0072(2) 0.0494(17) Uani 1 1 d . . .
H88 H 0.7828 0.1297 -0.0099 0.059 Uiso 1 1 calc R . .
C89 C 0.9261(3) 0.2093(5) -0.0299(2) 0.0424(15) Uani 1 1 d . . .
C90 C 0.9297(3) 0.1386(6) -0.0629(2) 0.0569(19) Uani 1 1 d . . .
H90 H 0.9348 0.0730 -0.0533 0.068 Uiso 1 1 calc R . .
C91 C 0.9257(3) 0.1656(6) -0.1112(2) 0.060(2) Uani 1 1 d . . .
H91 H 0.9299 0.1184 -0.1345 0.073 Uiso 1 1 calc R . .
C92 C 0.9155(4) 0.2608(6) -0.1247(3) 0.067(2) Uani 1 1 d . . .
H92 H 0.9122 0.2785 -0.1576 0.080 Uiso 1 1 calc R . .
C93 C 0.9099(4) 0.3320(6) -0.0909(3) 0.069(2) Uani 1 1 d . . .
H93 H 0.9024 0.3975 -0.1006 0.083 Uiso 1 1 calc R . .
C94 C 0.9156(4) 0.3045(5) -0.0429(3) 0.065(2) Uani 1 1 d . . .
H94 H 0.9122 0.3514 -0.0191 0.078 Uiso 1 1 calc R . .
O4 O 0.1239(3) 0.3971(4) 0.0954(2) 0.0885(18) Uani 1 1 d . . .
C95 C 0.1778(4) 0.3895(8) 0.1410(3) 0.104(3) Uani 1 1 d . . .
H95A H 0.2067 0.4490 0.1465 0.125 Uiso 1 1 calc R . .
H95B H 0.2096 0.3347 0.1394 0.125 Uiso 1 1 calc R . .
C96 C 0.1440(4) 0.3750(7) 0.1824(3) 0.104(3) Uani 1 1 d . . .
H96A H 0.1119 0.4288 0.1835 0.156 Uiso 1 1 calc R . .
H96B H 0.1808 0.3720 0.2131 0.156 Uiso 1 1 calc R . .
H96C H 0.1170 0.3147 0.1776 0.156 Uiso 1 1 calc R . .
C97 C 0.1543(4) 0.4107(8) 0.0552(3) 0.098(3) Uani 1 1 d . . .
H97A H 0.1870 0.3570 0.0535 0.118 Uiso 1 1 calc R . .
H97B H 0.1816 0.4715 0.0592 0.118 Uiso 1 1 calc R . .
C98 C 0.0967(5) 0.4144(7) 0.0097(3) 0.118(4) Uani 1 1 d . . .
H98A H 0.0713 0.3528 0.0050 0.177 Uiso 1 1 calc R . .
H98B H 0.1170 0.4265 -0.0180 0.177 Uiso 1 1 calc R . .
H98C H 0.0636 0.4662 0.0120 0.177 Uiso 1 1 calc R . .

loop_
_atom_site_aniso_label
_atom_site_aniso_U_11
_atom_site_aniso_U_22
_atom_site_aniso_U_33
_atom_site_aniso_U_23
_atom_site_aniso_U_13
_atom_site_aniso_U_12
Ti1 0.0261(5) 0.0267(5) 0.0204(5) -0.0013(4) 0.0108(4) 0.0013(4)
S1 0.0414(8) 0.0317(8) 0.0288(8) -0.0011(6) 0.0212(6) 0.0050(6)
S2 0.0390(8) 0.0252(7) 0.0338(8) -0.0010(6) 0.0223(6) 0.0029(6)
S3 0.0314(7) 0.0402(8) 0.0275(8) -0.0007(6) 0.0140(6) -0.0048(6)
S4 0.0260(7) 0.0310(7) 0.0225(7) -0.0005(6) 0.0081(5) 0.0017(6)
S5 0.0325(7) 0.0387(8) 0.0208(7) -0.0060(6) 0.0101(6) 0.0015(6)
S6 0.0261(7) 0.0293(7) 0.0198(7) -0.0038(5) 0.0057(5) 0.0025(6)
N1 0.066(3) 0.022(2) 0.027(3) -0.003(2) 0.025(2) -0.010(2)
N2 0.085(4) 0.067(4) 0.035(3) -0.027(3) 0.030(3) -0.025(3)
N3 0.039(3) 0.035(3) 0.027(3) -0.002(2) 0.010(2) 0.010(2)
O1 0.106(4) 0.027(2) 0.052(3) -0.005(2) 0.047(3) -0.009(2)
O2 0.052(3) 0.078(3) 0.042(3) -0.032(3) 0.008(2) -0.016(2)
O3 0.040(2) 0.034(2) 0.033(2) -0.0008(18) 0.0123(18) 0.0065(19)
C1 0.025(3) 0.030(3) 0.021(3) -0.003(2) 0.005(2) 0.003(2)
C2 0.022(3) 0.030(3) 0.023(3) -0.007(2) 0.007(2) -0.002(2)
C3 0.030(3) 0.027(3) 0.023(3) -0.005(2) 0.006(2) -0.002(2)
C4 0.035(3) 0.026(3) 0.034(3) -0.001(2) 0.010(3) 0.002(2)
C5 0.041(3) 0.036(4) 0.033(4) -0.011(3) 0.010(3) 0.010(3)
C6 0.036(3) 0.040(3) 0.024(3) -0.003(3) 0.011(2) 0.006(3)
C7 0.038(3) 0.030(3) 0.030(3) 0.002(3) 0.010(3) -0.001(3)
C8 0.065(4) 0.028(3) 0.038(4) -0.003(3) 0.028(3) -0.004(3)
C9 0.055(4) 0.031(3) 0.029(3) -0.003(3) 0.013(3) -0.012(3)
C10 0.043(4) 0.049(4) 0.025(3) 0.008(3) 0.005(3) -0.026(3)
C11 0.053(4) 0.058(4) 0.038(4) 0.014(3) 0.022(3) 0.013(3)
C12 0.049(4) 0.041(4) 0.036(4) 0.008(3) 0.015(3) 0.004(3)
C13 0.037(3) 0.041(4) 0.037(4) 0.005(3) 0.012(3) 0.004(3)
C14 0.061(5) 0.049(4) 0.064(5) -0.005(4) 0.035(4) -0.002(4)
C15 0.051(4) 0.098(6) 0.059(5) -0.053(4) 0.038(4) -0.038(4)
C16 0.017(3) 0.032(3) 0.032(3) 0.002(3) 0.005(2) 0.000(2)
C17 0.017(3) 0.033(3) 0.034(3) -0.002(3) 0.004(2) 0.001(2)
C18 0.022(3) 0.036(3) 0.035(4) -0.006(3) -0.003(2) 0.002(2)
C19 0.035(3) 0.037(4) 0.048(4) -0.010(3) -0.002(3) -0.003(3)
C20 0.026(3) 0.032(3) 0.067(5) -0.001(3) -0.004(3) -0.005(3)
C21 0.024(3) 0.043(4) 0.042(4) 0.008(3) 0.008(3) -0.004(3)
C22 0.032(3) 0.051(4) 0.024(3) -0.014(3) -0.005(2) 0.001(3)
C23 0.061(5) 0.084(6) 0.051(5) -0.037(4) 0.023(4) -0.008(4)
C24 0.049(4) 0.053(4) 0.052(5) -0.003(4) 0.010(3) -0.004(3)
C25 0.087(5) 0.044(4) 0.022(4) -0.006(3) 0.009(3) -0.025(4)
C26 0.071(5) 0.075(5) 0.059(5) 0.012(4) 0.026(4) 0.029(4)
C27 0.148(9) 0.071(6) 0.030(5) -0.006(4) 0.011(5) 0.010(6)
C28 0.031(3) 0.029(3) 0.024(3) -0.001(2) 0.009(2) -0.004(2)
C29 0.022(3) 0.021(3) 0.027(3) -0.003(2) 0.008(2) -0.005(2)
C30 0.023(3) 0.026(3) 0.025(3) -0.006(2) 0.004(2) -0.007(2)
C31 0.031(3) 0.031(3) 0.036(4) -0.001(3) 0.010(3) 0.001(2)
C32 0.034(3) 0.043(3) 0.022(3) 0.001(3) 0.001(2) 0.005(3)
C33 0.037(3) 0.038(3) 0.021(3) -0.002(3) 0.006(2) -0.002(3)
C34 0.020(3) 0.029(3) 0.030(3) -0.007(3) 0.007(2) -0.003(2)
C35 0.033(3) 0.061(4) 0.022(3) 0.007(3) 0.006(2) -0.008(3)
C36 0.054(4) 0.078(5) 0.047(4) -0.022(4) 0.013(3) -0.016(4)
As1 0.0251(3) 0.0316(3) 0.0260(4) -0.0002(3) 0.0047(2) -0.0015(3)
C41 0.034(3) 0.024(3) 0.022(3) -0.002(2) 0.002(2) -0.002(2)
C42 0.035(3) 0.033(3) 0.032(3) 0.003(3) 0.014(3) -0.003(3)
C43 0.032(3) 0.030(3) 0.046(4) -0.002(3) 0.020(3) -0.002(3)
C44 0.029(3) 0.033(3) 0.052(4) -0.002(3) 0.003(3) 0.008(3)
C45 0.046(4) 0.047(4) 0.031(4) 0.002(3) 0.001(3) 0.012(3)
C46 0.035(3) 0.045(4) 0.036(4) -0.006(3) 0.013(3) 0.000(3)
C47 0.033(3) 0.029(3) 0.030(3) 0.003(2) 0.013(2) 0.000(2)
C48 0.037(3) 0.050(4) 0.037(4) -0.006(3) 0.007(3) 0.011(3)
C49 0.033(4) 0.071(5) 0.043(4) -0.003(4) 0.007(3) 0.013(3)
C50 0.056(4) 0.046(4) 0.037(4) -0.009(3) 0.012(3) 0.014(3)
C51 0.050(4) 0.037(4) 0.044(4) -0.003(3) 0.008(3) -0.009(3)
C52 0.032(3) 0.033(3) 0.039(4) -0.005(3) 0.011(3) -0.002(3)
C53 0.025(3) 0.028(3) 0.028(3) -0.006(2) 0.006(2) -0.005(2)
C54 0.029(3) 0.036(3) 0.033(3) 0.000(3) 0.007(2) 0.003(3)
C55 0.026(3) 0.045(4) 0.039(4) -0.010(3) -0.002(3) 0.002(3)
C56 0.030(3) 0.033(3) 0.059(4) -0.007(3) 0.017(3) -0.005(3)
C57 0.040(4) 0.047(4) 0.044(4) 0.000(3) 0.018(3) -0.008(3)
C58 0.037(3) 0.049(4) 0.030(4) -0.001(3) 0.006(3) -0.007(3)
C59 0.022(3) 0.041(3) 0.030(3) -0.003(3) 0.001(2) -0.006(3)
C60 0.048(4) 0.034(3) 0.037(4) -0.002(3) 0.014(3) -0.005(3)
C61 0.049(4) 0.063(5) 0.033(4) -0.002(3) 0.018(3) -0.004(3)
C62 0.050(4) 0.055(4) 0.029(4) 0.011(3) 0.008(3) -0.004(3)
C63 0.078(5) 0.031(4) 0.039(4) 0.010(3) 0.020(3) 0.001(3)
C64 0.055(4) 0.033(3) 0.033(4) 0.005(3) 0.007(3) 0.005(3)
As2 0.0405(4) 0.0467(4) 0.0265(4) 0.0021(3) 0.0086(3) 0.0072(3)
C71 0.042(4) 0.043(4) 0.025(3) 0.001(3) 0.007(3) 0.010(3)
C72 0.043(4) 0.065(5) 0.034(4) -0.005(3) 0.010(3) 0.006(3)
C73 0.054(4) 0.061(5) 0.052(5) 0.006(4) 0.023(4) 0.015(4)
C74 0.079(5) 0.047(4) 0.054(5) 0.007(4) 0.035(4) 0.018(4)
C75 0.071(5) 0.051(4) 0.047(4) -0.006(3) 0.025(4) -0.005(4)
C76 0.057(4) 0.050(4) 0.040(4) 0.000(3) 0.021(3) 0.002(3)
C77 0.035(3) 0.055(4) 0.030(4) 0.002(3) 0.005(3) 0.011(3)
C78 0.047(4) 0.081(5) 0.041(4) 0.002(4) 0.013(3) 0.017(4)
C79 0.047(4) 0.113(7) 0.056(5) 0.001(5) 0.013(4) 0.020(4)
C80 0.049(5) 0.107(7) 0.053(5) -0.001(5) -0.005(4) 0.023(5)
C81 0.062(5) 0.077(5) 0.039(4) 0.009(4) 0.000(4) 0.009(4)
C82 0.048(4) 0.060(4) 0.037(4) 0.003(3) 0.010(3) 0.012(3)
C83 0.057(4) 0.041(4) 0.026(3) -0.001(3) 0.013(3) 0.004(3)
C84 0.058(4) 0.059(4) 0.032(4) -0.004(3) 0.016(3) 0.012(4)
C85 0.090(6) 0.046(4) 0.047(5) 0.001(3) 0.034(4) -0.004(4)
C86 0.061(5) 0.065(5) 0.056(5) -0.016(4) 0.021(4) -0.017(4)
C87 0.050(4) 0.058(5) 0.057(5) -0.008(4) 0.013(3) -0.005(4)
C88 0.044(4) 0.054(4) 0.048(4) 0.003(3) 0.006(3) 0.006(3)
C89 0.040(4) 0.061(4) 0.025(3) 0.002(3) 0.006(3) -0.001(3)
C90 0.057(4) 0.081(5) 0.033(4) 0.005(4) 0.014(3) 0.028(4)
C91 0.051(4) 0.098(6) 0.029(4) -0.006(4) 0.005(3) 0.018(4)
C92 0.058(5) 0.102(7) 0.041(5) 0.010(5) 0.014(4) -0.008(5)
C93 0.096(6) 0.077(6) 0.035(4) 0.006(4) 0.020(4) -0.016(5)
C94 0.102(6) 0.048(4) 0.044(5) 0.001(3) 0.017(4) -0.021(4)
O4 0.061(3) 0.135(5) 0.069(4) -0.005(4) 0.015(3) -0.030(3)
C95 0.067(6) 0.181(10) 0.061(6) -0.018(6) 0.010(5) -0.048(6)
C96 0.080(6) 0.161(9) 0.082(7) -0.042(6) 0.041(5) -0.055(6)
C97 0.070(6) 0.147(9) 0.082(7) -0.001(6) 0.025(5) -0.030(6)
C98 0.132(9) 0.140(9) 0.068(7) 0.036(6) 0.001(6) -0.026(7)

loop_
_atom_type_symbol
_atom_type_description
_atom_type_scat_dispersion_real
_atom_type_scat_dispersion_imag
_atom_type_scat_source
C C 0.0181 0.0091 'International Tables Vol C Tables 4.2.6.8 and 6.1.1.4'
H H 0.0000 0.0000 'International Tables Vol C Tables 4.2.6.8 and 6.1.1.4'
N N 0.0311 0.0180 'International Tables Vol C Tables 4.2.6.8 and 6.1.1.4'
O O 0.0492 0.0322 'International Tables Vol C Tables 4.2.6.8 and 6.1.1.4'
As As -0.9300 1.0051 'International Tables Vol C Tables 4.2.6.8 and 6.1.1.4'
S S 0.3331 0.5567 'International Tables Vol C Tables 4.2.6.8 and 6.1.1.4'
Ti Ti 0.2191 1.8069 'International Tables Vol C Tables 4.2.6.8 and 6.1.1.4'

loop_
_geom_angle_atom_site_label_1
_geom_angle_atom_site_label_2
_geom_angle_atom_site_label_3
_geom_angle
_geom_angle_site_symmetry_1
_geom_angle_site_symmetry_3
_geom_angle_publ_flag
S6 Ti1 S4 77.61(5) . . ?
S6 Ti1 S5 79.95(5) . . ?
S4 Ti1 S5 155.75(6) . . ?
S6 Ti1 S2 92.70(5) . . ?
S4 Ti1 S2 80.98(5) . . ?
S5 Ti1 S2 109.27(6) . . ?
S6 Ti1 S1 161.58(6) . . ?
S4 Ti1 S1 117.91(6) . . ?
S5 Ti1 S1 85.88(5) . . ?
S2 Ti1 S1 80.87(5) . . ?
S6 Ti1 S3 106.97(6) . . ?
S4 Ti1 S3 80.19(5) . . ?
S5 Ti1 S3 97.83(6) . . ?
S2 Ti1 S3 148.98(6) . . ?
S1 Ti1 S3 86.47(5) . . ?
C1 S1 Ti1 108.58(17) . . ?
C2 S2 Ti1 109.75(17) . . ?
C16 S3 Ti1 102.23(17) . . ?
C17 S4 Ti1 102.54(18) . . ?
C28 S5 Ti1 110.26(18) . . ?
C29 S6 Ti1 112.41(17) . . ?
C7 N1 C8 128.4(5) . . ?
C22 N2 C23 129.6(5) . . ?
C34 N3 C35 123.3(5) . . ?
C6 C1 C2 120.2(5) . . ?
C6 C1 S1 118.8(4) . . ?
C2 C1 S1 121.0(4) . . ?
C1 C2 C3 118.8(5) . . ?
C1 C2 S2 117.5(4) . . ?
C3 C2 S2 123.5(4) . . ?
C4 C3 C2 119.0(5) . . ?
C4 C3 C7 114.5(5) . . ?
C2 C3 C7 126.4(5) . . ?
C5 C4 C3 121.3(5) . . ?
C6 C5 C4 120.2(5) . . ?
C5 C6 C1 120.2(5) . . ?
O1 C7 N1 121.4(5) . . ?
O1 C7 C3 119.8(5) . . ?
N1 C7 C3 118.5(5) . . ?
C9 C8 N1 125.0(5) . . ?
C9 C8 C13 118.3(5) . . ?
N1 C8 C13 116.6(5) . . ?
C8 C9 C10 123.8(5) . . ?
C11 C10 C9 119.1(5) . . ?
C10 C11 C12 121.3(6) . . ?
C11 C12 C13 117.7(6) . . ?
C11 C12 C35 123.6(5) . 3_576 ?
C13 C12 C35 118.8(5) . 3_576 ?
C14 C13 C12 117.8(6) . . ?
C14 C13 C8 123.2(5) . . ?
C12 C13 C8 118.8(5) . . ?
C15 C14 C13 122.1(6) . . ?
C14 C15 C36 120.3(6) . 3_576 ?
C21 C16 C17 119.2(5) . . ?
C21 C16 S3 119.8(4) . . ?
C17 C16 S3 121.0(4) . . ?
C18 C17 C16 119.7(5) . . ?
C18 C17 S4 123.8(4) . . ?
C16 C17 S4 116.4(4) . . ?
C19 C18 C17 118.6(5) . . ?
C19 C18 C22 114.6(5) . . ?
C17 C18 C22 126.6(5) . . ?
C18 C19 C20 121.6(6) . . ?
C21 C20 C19 120.0(6) . . ?
C20 C21 C16 120.7(5) . . ?
O2 C22 N2 123.3(6) . . ?
O2 C22 C18 119.1(6) . . ?
N2 C22 C18 117.1(5) . . ?
C24 C23 N2 123.7(7) . . ?
C24 C23 C26 119.9(7) . . ?
N2 C23 C26 115.9(5) . . ?
C23 C24 C25 121.5(7) . . ?
C27 C25 C24 120.8(7) 3_576 . ?
C27 C26 C26 112.7(10) . 3_576 ?
C27 C26 C23 128.5(7) . . ?
C26 C26 C23 118.7(9) 3_576 . ?
C25 C27 C26 126.1(8) 3_576 . ?
C33 C28 C29 120.2(5) . . ?
C33 C28 S5 119.7(4) . . ?
C29 C28 S5 120.0(4) . . ?
C30 C29 C28 118.8(5) . . ?
C30 C29 S6 124.1(4) . . ?
C28 C29 S6 117.0(4) . . ?
C31 C30 C29 119.2(5) . . ?
C31 C30 C34 114.1(5) . . ?
C29 C30 C34 126.6(5) . . ?
C32 C31 C30 121.0(5) . . ?
C33 C32 C31 120.3(5) . . ?
C32 C33 C28 120.5(5) . . ?
O3 C34 N3 120.9(5) . . ?
O3 C34 C30 120.3(5) . . ?
N3 C34 C30 118.6(5) . . ?
C36 C35 N3 122.6(6) . . ?
C36 C35 C12 118.4(5) . 3_576 ?
N3 C35 C12 119.0(5) . 3_576 ?
C35 C36 C15 122.4(6) . 3_576 ?
C59 As1 C47 109.7(2) . . ?
C59 As1 C41 109.6(2) . . ?
C47 As1 C41 107.2(2) . . ?
C59 As1 C53 111.3(2) . . ?
C47 As1 C53 106.3(2) . . ?
C41 As1 C53 112.5(2) . . ?
C46 C41 C42 120.4(5) . . ?
C46 C41 As1 117.8(4) . . ?
C42 C41 As1 121.8(4) . . ?
C41 C42 C43 119.9(5) . . ?
C44 C43 C42 119.7(5) . . ?
C43 C44 C45 121.3(5) . . ?
C44 C45 C46 118.9(6) . . ?
C41 C46 C45 119.8(5) . . ?
C52 C47 C48 120.6(5) . . ?
C52 C47 As1 121.6(4) . . ?
C48 C47 As1 117.8(4) . . ?
C49 C48 C47 118.4(6) . . ?
C50 C49 C48 120.4(6) . . ?
C49 C50 C51 121.0(6) . . ?
C52 C51 C50 119.0(6) . . ?
C47 C52 C51 120.3(5) . . ?
C54 C53 C58 121.0(5) . . ?
C54 C53 As1 121.8(4) . . ?
C58 C53 As1 117.1(4) . . ?
C53 C54 C55 119.0(5) . . ?
C56 C55 C54 120.8(5) . . ?
C57 C56 C55 119.5(5) . . ?
C56 C57 C58 120.9(6) . . ?
C57 C58 C53 118.8(5) . . ?
C60 C59 C64 120.1(5) . . ?
C60 C59 As1 120.4(4) . . ?
C64 C59 As1 119.4(4) . . ?
C61 C60 C59 119.2(6) . . ?
C62 C61 C60 120.7(6) . . ?
C61 C62 C63 119.9(6) . . ?
C62 C63 C64 121.4(6) . . ?
C63 C64 C59 118.7(6) . . ?
C77 As2 C83 110.8(3) . . ?
C77 As2 C71 108.0(3) . . ?
C83 As2 C71 113.2(2) . . ?
C77 As2 C89 110.6(2) . . ?
C83 As2 C89 107.9(3) . . ?
C71 As2 C89 106.3(3) . . ?
C72 C71 C76 122.3(6) . . ?
C72 C71 As2 119.8(5) . . ?
C76 C71 As2 117.4(4) . . ?
C71 C72 C73 118.9(6) . . ?
C72 C73 C74 119.6(6) . . ?
C75 C74 C73 120.5(6) . . ?
C74 C75 C76 121.0(7) . . ?
C75 C76 C71 117.5(6) . . ?
C78 C77 C82 121.6(6) . . ?
C78 C77 As2 120.4(5) . . ?
C82 C77 As2 117.8(4) . . ?
C77 C78 C79 118.3(6) . . ?
C80 C79 C78 121.0(7) . . ?
C79 C80 C81 120.3(7) . . ?
C80 C81 C82 120.0(7) . . ?
C81 C82 C77 118.9(6) . . ?
C88 C83 C84 121.0(6) . . ?
C88 C83 As2 118.8(5) . . ?
C84 C83 As2 120.0(5) . . ?
C85 C84 C83 117.4(6) . . ?
C86 C85 C84 119.6(7) . . ?
C87 C86 C85 121.7(7) . . ?
C86 C87 C88 120.6(7) . . ?
C87 C88 C83 119.6(6) . . ?
C90 C89 C94 122.5(6) . . ?
C90 C89 As2 119.3(5) . . ?
C94 C89 As2 118.2(5) . . ?
C89 C90 C91 118.3(7) . . ?
C92 C91 C90 119.8(7) . . ?
C91 C92 C93 121.2(7) . . ?
C94 C93 C92 118.3(7) . . ?
C89 C94 C93 119.7(7) . . ?
C97 O4 C95 111.7(6) . . ?
O4 C95 C96 110.2(7) . . ?
O4 C97 C98 109.0(7) . . ?

loop_
_geom_bond_atom_site_label_1
_geom_bond_atom_site_label_2
_geom_bond_distance
_geom_bond_site_symmetry_2
_geom_bond_publ_flag
Ti1 S6 2.4035(15) . ?
Ti1 S4 2.4104(15) . ?
Ti1 S5 2.4191(16) . ?
Ti1 S2 2.4221(16) . ?
Ti1 S1 2.4229(15) . ?
Ti1 S3 2.4266(15) . ?
S1 C1 1.759(5) . ?
S2 C2 1.750(5) . ?
S3 C16 1.754(5) . ?
S4 C17 1.769(5) . ?
S5 C28 1.761(5) . ?
S6 C29 1.752(5) . ?
N1 C7 1.337(6) . ?
N1 C8 1.419(7) . ?
N2 C22 1.342(7) . ?
N2 C23 1.467(8) . ?
N3 C34 1.357(6) . ?
N3 C35 1.440(7) . ?
O1 C7 1.237(6) . ?
O2 C22 1.213(6) . ?
O3 C34 1.227(6) . ?
C1 C6 1.397(7) . ?
C1 C2 1.415(7) . ?
C2 C3 1.416(7) . ?
C3 C4 1.396(7) . ?
C3 C7 1.503(7) . ?
C4 C5 1.385(7) . ?
C5 C6 1.376(7) . ?
C8 C9 1.320(7) . ?
C8 C13 1.476(8) . ?
C9 C10 1.402(7) . ?
C10 C11 1.376(8) . ?
C11 C12 1.431(8) . ?
C12 C13 1.432(8) . ?
C12 C35 1.466(8) 3_576 ?
C13 C14 1.426(8) . ?
C14 C15 1.320(8) . ?
C15 C36 1.417(8) 3_576 ?
C16 C21 1.391(7) . ?
C16 C17 1.415(7) . ?
C17 C18 1.412(7) . ?
C18 C19 1.383(8) . ?
C18 C22 1.521(8) . ?
C19 C20 1.383(8) . ?
C20 C21 1.378(8) . ?
C23 C24 1.261(8) . ?
C23 C26 1.504(11) . ?
C24 C25 1.431(8) . ?
C25 C27 1.262(10) 3_576 ?
C26 C27 1.431(11) . ?
C26 C26 1.460(13) 3_576 ?
C27 C25 1.262(10) 3_576 ?
C28 C33 1.385(7) . ?
C28 C29 1.415(7) . ?
C29 C30 1.408(7) . ?
C30 C31 1.395(7) . ?
C30 C34 1.506(7) . ?
C31 C32 1.381(7) . ?
C32 C33 1.373(7) . ?
C35 C36 1.340(8) . ?
C35 C12 1.466(8) 3_576 ?
C36 C15 1.417(8) 3_576 ?
As1 C59 1.905(5) . ?
As1 C47 1.912(5) . ?
As1 C41 1.913(5) . ?
As1 C53 1.914(5) . ?
C41 C46 1.371(7) . ?
C41 C42 1.373(7) . ?
C42 C43 1.392(7) . ?
C43 C44 1.357(8) . ?
C44 C45 1.377(8) . ?
C45 C46 1.400(7) . ?
C47 C52 1.375(7) . ?
C47 C48 1.398(7) . ?
C48 C49 1.385(8) . ?
C49 C50 1.366(8) . ?
C50 C51 1.385(8) . ?
C51 C52 1.376(7) . ?
C53 C54 1.363(7) . ?
C53 C58 1.386(7) . ?
C54 C55 1.380(7) . ?
C55 C56 1.376(8) . ?
C56 C57 1.361(8) . ?
C57 C58 1.376(7) . ?
C59 C60 1.383(7) . ?
C59 C64 1.385(7) . ?
C60 C61 1.383(8) . ?
C61 C62 1.356(8) . ?
C62 C63 1.361(8) . ?
C63 C64 1.376(8) . ?
As2 C77 1.918(6) . ?
As2 C83 1.925(6) . ?
As2 C71 1.930(6) . ?
As2 C89 1.930(6) . ?
C71 C72 1.377(8) . ?
C71 C76 1.394(8) . ?
C72 C73 1.382(8) . ?
C73 C74 1.387(9) . ?
C74 C75 1.374(9) . ?
C75 C76 1.382(8) . ?
C77 C78 1.356(8) . ?
C77 C82 1.408(8) . ?
C78 C79 1.399(9) . ?
C79 C80 1.375(10) . ?
C80 C81 1.375(9) . ?
C81 C82 1.381(8) . ?
C83 C88 1.373(8) . ?
C83 C84 1.413(8) . ?
C84 C85 1.412(9) . ?
C85 C86 1.368(9) . ?
C86 C87 1.355(9) . ?
C87 C88 1.370(8) . ?
C89 C90 1.370(8) . ?
C89 C94 1.375(9) . ?
C90 C91 1.402(9) . ?
C91 C92 1.378(10) . ?
C92 C93 1.400(10) . ?
C93 C94 1.392(9) . ?
O4 C97 1.424(9) . ?
O4 C95 1.449(9) . ?
C95 C96 1.497(10) . ?
C97 C98 1.480(11) . ?
